data_4124274
loop_
_publ_author_name
'Lee, Yousoon'
'Anderton, Kevin J.'
'Sloane, Forrest T.'
'Ermert, David M.'
'Abboud, Khalil A.'
'Garc\'ia-Serres, Ricardo'
'Murray, Leslie J.'

_publ_section_title
;
 Reactivity of Hydride Bridges in High-Spin [3M-3(\m-H)] Clusters (M =
 Fe(II), Co(II)).
;
_journal_name_full 'Journal of the American Chemical Society'
_journal_page_first 150817071736007
_journal_paper_doi 10.1021/jacs.5b05204
_journal_year 2015
_chemical_formula_moiety 'C45 H63 Br3 Co3 N6, C4 H8 O1'
_chemical_formula_sum 'C49 H71 Br3 Co3 N6 O'
_chemical_formula_weight 1176.64
_space_group_IT_number 2
_symmetry_cell_setting triclinic
_symmetry_space_group_name_Hall '-P 1'
_symmetry_space_group_name_H-M 'P -1'
_atom_sites_solution_hydrogens geom
_atom_sites_solution_primary direct
_atom_sites_solution_secondary difmap
_audit_creation_method SHELXL-97
_audit_update_record
;
2012-09-05 # Formatted by publCIF
;
_cell_angle_alpha 103.454(1)
_cell_angle_beta 101.378(1)
_cell_angle_gamma 91.080(1)
_cell_formula_units_Z 2
_cell_length_a 12.0292(6)
_cell_length_b 12.4274(6)
_cell_length_c 17.1641(8)
_cell_measurement_reflns_used 9910
_cell_measurement_temperature 100(2)
_cell_measurement_theta_max 28.02
_cell_measurement_theta_min 2.43
_cell_volume 2440.8(2)
_computing_cell_refinement 'Bruker APEX2'
_computing_data_collection 'Bruker APEX2 (Bruker, 2008)'
_computing_data_reduction 'Bruker SAINT (Bruker, 2008)'
_computing_molecular_graphics 'Bruker SHELXTL'
_computing_publication_material 'Bruker SHELXTL'
_computing_structure_refinement 'Bruker SHELXTL'
_computing_structure_solution 'Bruker SHELXTL (Bruker, 2008)'
_diffrn_ambient_temperature 100(2)
_diffrn_measured_fraction_theta_full 0.996
_diffrn_measured_fraction_theta_max 0.996
_diffrn_measurement_device_type 'Bruker APEX-II DUO'
_diffrn_measurement_method 'phi and omega scans'
_diffrn_radiation_monochromator 'Bruker Triumph'
_diffrn_radiation_source 'fine-focus sealed tube'
_diffrn_radiation_type MoK\a
_diffrn_radiation_wavelength 0.71073
_diffrn_reflns_av_R_equivalents 0.0362
_diffrn_reflns_av_sigmaI/netI 0.0423
_diffrn_reflns_limit_h_max 15
_diffrn_reflns_limit_h_min -15
_diffrn_reflns_limit_k_max 16
_diffrn_reflns_limit_k_min -16
_diffrn_reflns_limit_l_max 22
_diffrn_reflns_limit_l_min -22
_diffrn_reflns_number 43131
_diffrn_reflns_theta_full 27.50
_diffrn_reflns_theta_max 27.50
_diffrn_reflns_theta_min 1.69
_exptl_absorpt_coefficient_mu 3.506
_exptl_absorpt_correction_T_max 0.8146
_exptl_absorpt_correction_T_min 0.6586
_exptl_absorpt_correction_type integration
_exptl_absorpt_process_details 'Bruker SADABS'
_exptl_crystal_colour brown
_exptl_crystal_density_diffrn 1.601
_exptl_crystal_density_method 'not measured'
_exptl_crystal_description needles
_exptl_crystal_F_000 1202
_exptl_crystal_size_max 0.13
_exptl_crystal_size_mid 0.11
_exptl_crystal_size_min 0.06
_refine_diff_density_max 1.503
_refine_diff_density_min -0.987
_refine_diff_density_rms 0.105
_refine_ls_extinction_method none
_refine_ls_goodness_of_fit_ref 1.045
_refine_ls_hydrogen_treatment constr
_refine_ls_matrix_type full
_refine_ls_number_parameters 569
_refine_ls_number_reflns 11179
_refine_ls_number_restraints 0
_refine_ls_restrained_S_all 1.045
_refine_ls_R_factor_all 0.0499
_refine_ls_R_factor_gt 0.0344
_refine_ls_shift/su_max 0.002
_refine_ls_shift/su_mean 0.000
_refine_ls_structure_factor_coef Fsqd
_refine_ls_weighting_details 'calc w=1/[\s^2^(Fo^2^)+(0.0587P)^2^] where P=(Fo^2^+2Fc^2^)/3'
_refine_ls_weighting_scheme calc
_refine_ls_wR_factor_gt 0.0967
_refine_ls_wR_factor_ref 0.1007
_reflns_number_gt 8581
_reflns_number_total 11179
_reflns_threshold_expression I>2\s(I)
_cod_data_source_file ja5b05204_si_002.cif
_cod_data_source_block ylee38
_cod_depositor_comments 'Adding full bibliography for 4124273--4124274.cif.'
_cod_original_sg_symbol_H-M 'P-1   '
_cod_database_code 4124274

loop_
_symmetry_equiv_pos_as_xyz
'x, y, z'
'-x, -y, -z'

loop_
_atom_site_label
_atom_site_type_symbol
_atom_site_fract_x
_atom_site_fract_y
_atom_site_fract_z
_atom_site_U_iso_or_equiv
_atom_site_adp_type
_atom_site_occupancy
_atom_site_symmetry_multiplicity
_atom_site_calc_flag
_atom_site_refinement_flags
_atom_site_disorder_assembly
_atom_site_disorder_group
Co1 Co 0.67961(3) 0.44109(3) 0.29429(3) 0.01475(10) Uani 1 1 d . A .
Co2 Co 0.83023(3) 0.68186(4) 0.40808(3) 0.01368(10) Uani 0.97 1 d P A 1
Co2' Co 0.8332(11) 0.7682(11) 0.3715(8) 0.020(3) Uiso 0.03 1 d P A 2
Co3 Co 0.74074(3) 0.75754(4) 0.18773(3) 0.01516(10) Uani 1 1 d . A .
Br1 Br 0.77812(3) 0.50288(3) 0.437803(18) 0.01629(8) Uani 1 1 d . . .
Br2 Br 0.73212(3) 0.61805(3) 0.266712(19) 0.01659(8) Uani 1 1 d . . .
Br3 Br 0.85084(3) 0.90943(3) 0.28387(2) 0.02275(9) Uani 1 1 d . . .
O1 O 0.0538(4) 0.8956(3) 0.0660(3) 0.0863(13) Uani 1 1 d . . .
N1 N 0.5183(2) 0.4016(2) 0.28212(15) 0.0132(5) Uani 1 1 d . . .
N2 N 0.7248(2) 0.3079(2) 0.22699(15) 0.0148(5) Uani 1 1 d . . .
N3 N 0.7784(2) 0.8146(2) 0.47327(15) 0.0140(5) Uani 1 1 d . . .
N4 N 0.9941(2) 0.7096(2) 0.43450(15) 0.0149(5) Uani 1 1 d . . .
N5 N 0.5876(2) 0.7782(2) 0.13171(15) 0.0130(5) Uani 1 1 d . . .
N6 N 0.8069(2) 0.6950(2) 0.09373(15) 0.0141(5) Uani 1 1 d . . .
C1 C 0.4385(3) 0.4830(3) 0.3125(2) 0.0179(7) Uani 1 1 d . A .
H1A H 0.4314 0.4777 0.3680 0.021 Uiso 1 1 calc R . .
H1B H 0.3625 0.4646 0.2760 0.021 Uiso 1 1 calc R . .
C2 C 0.4829(3) 0.2950(3) 0.25744(19) 0.0154(6) Uani 1 1 d . A .
C3 C 0.5476(3) 0.2100(3) 0.2247(2) 0.0186(7) Uani 1 1 d . . .
H3 H 0.5117 0.1375 0.2117 0.022 Uiso 1 1 calc R A .
C4 C 0.6582(3) 0.2147(3) 0.20780(19) 0.0168(7) Uani 1 1 d . A .
C5 C 0.8375(3) 0.3004(3) 0.2035(2) 0.0177(7) Uani 1 1 d . A .
H5A H 0.8270 0.2620 0.1448 0.021 Uiso 1 1 calc R . .
H5B H 0.8856 0.2557 0.2358 0.021 Uiso 1 1 calc R . .
C6 C 0.3655(3) 0.2589(3) 0.2653(2) 0.0246(8) Uani 1 1 d . . .
H6A H 0.3594 0.2806 0.3229 0.037 Uiso 1 1 calc R A .
H6B H 0.3530 0.1781 0.2455 0.037 Uiso 1 1 calc R . .
H6C H 0.3082 0.2944 0.2326 0.037 Uiso 1 1 calc R . .
C7 C 0.6991(3) 0.1055(3) 0.1663(2) 0.0207(7) Uani 1 1 d . . .
H7A H 0.7154 0.1109 0.1135 0.031 Uiso 1 1 calc R A .
H7B H 0.6400 0.0460 0.1573 0.031 Uiso 1 1 calc R . .
H7C H 0.7683 0.0892 0.2012 0.031 Uiso 1 1 calc R . .
C8 C 0.6579(3) 0.8444(3) 0.46841(19) 0.0180(7) Uani 1 1 d . A .
H8A H 0.6535 0.9240 0.4689 0.022 Uiso 1 1 calc R . .
H8B H 0.6316 0.8322 0.5170 0.022 Uiso 1 1 calc R . .
C9 C 0.8573(3) 0.8809(3) 0.53066(19) 0.0173(7) Uani 1 1 d . A .
C10 C 0.9743(3) 0.8669(3) 0.5427(2) 0.0206(7) Uani 1 1 d . . .
H10 H 1.0184 0.9191 0.5884 0.025 Uiso 1 1 calc R A .
C11 C 1.0387(3) 0.7901(3) 0.49980(19) 0.0166(7) Uani 1 1 d . A .
C12 C 1.0733(3) 0.6351(3) 0.39465(19) 0.0185(7) Uani 1 1 d . A .
H12A H 1.0999 0.5821 0.4282 0.022 Uiso 1 1 calc R . .
H12B H 1.1405 0.6799 0.3915 0.022 Uiso 1 1 calc R . .
C13 C 0.8224(3) 0.9780(3) 0.5897(2) 0.0320(9) Uani 1 1 d . . .
H13A H 0.7811 1.0276 0.5591 0.048 Uiso 1 1 calc R A .
H13B H 0.8902 1.0186 0.6272 0.048 Uiso 1 1 calc R . .
H13C H 0.7731 0.9510 0.6212 0.048 Uiso 1 1 calc R . .
C14 C 1.1661(3) 0.8024(3) 0.5332(2) 0.0240(8) Uani 1 1 d . . .
H14A H 1.1913 0.7339 0.5481 0.036 Uiso 1 1 calc R A .
H14B H 1.1841 0.8644 0.5818 0.036 Uiso 1 1 calc R . .
H14C H 1.2053 0.8168 0.4913 0.036 Uiso 1 1 calc R . .
C15 C 0.4843(3) 0.7867(3) 0.16782(19) 0.0190(7) Uani 1 1 d . A .
H15A H 0.4198 0.7430 0.1270 0.023 Uiso 1 1 calc R . .
H15B H 0.4650 0.8651 0.1802 0.023 Uiso 1 1 calc R . .
C16 C 0.5775(3) 0.7947(3) 0.05692(19) 0.0152(6) Uani 1 1 d . A .
C17 C 0.6628(3) 0.7752(3) 0.01023(19) 0.0188(7) Uani 1 1 d . . .
H17 H 0.6487 0.8009 -0.0385 0.023 Uiso 1 1 calc R A .
C18 C 0.7651(3) 0.7236(3) 0.02471(19) 0.0162(7) Uani 1 1 d . A .
C19 C 0.9136(3) 0.6349(3) 0.0984(2) 0.0174(7) Uani 1 1 d . A .
H19A H 0.9790 0.6886 0.1061 0.021 Uiso 1 1 calc R . .
H19B H 0.9098 0.5798 0.0458 0.021 Uiso 1 1 calc R . .
C20 C 0.4685(3) 0.8347(3) 0.0153(2) 0.0237(8) Uani 1 1 d . . .
H20A H 0.4077 0.7756 0.0015 0.036 Uiso 1 1 calc R A .
H20B H 0.4799 0.8542 -0.0348 0.036 Uiso 1 1 calc R . .
H20C H 0.4473 0.9000 0.0524 0.036 Uiso 1 1 calc R . .
C21 C 0.8275(3) 0.6995(3) -0.0453(2) 0.0272(8) Uani 1 1 d . . .
H21A H 0.9059 0.7315 -0.0257 0.041 Uiso 1 1 calc R A .
H21B H 0.7892 0.7323 -0.0892 0.041 Uiso 1 1 calc R . .
H21C H 0.8276 0.6191 -0.0661 0.041 Uiso 1 1 calc R . .
C22 C 0.4783(2) 0.6000(3) 0.31560(19) 0.0141(6) Uani 1 1 d . . .
C23 C 0.5363(2) 0.6697(3) 0.38940(18) 0.0127(6) Uani 1 1 d . A .
C24 C 0.5806(2) 0.7756(3) 0.39141(18) 0.0131(6) Uani 1 1 d . . .
C25 C 0.5566(2) 0.8159(3) 0.31989(18) 0.0127(6) Uani 1 1 d . A .
C26 C 0.4996(2) 0.7454(3) 0.24566(18) 0.0140(6) Uani 1 1 d . . .
C27 C 0.4620(2) 0.6368(3) 0.24260(19) 0.0141(6) Uani 1 1 d . A .
C28 C 0.5426(3) 0.6366(3) 0.47091(19) 0.0180(7) Uani 1 1 d . . .
H28A H 0.5441 0.5551 0.4619 0.022 Uiso 1 1 calc R A .
H28B H 0.6132 0.6709 0.5099 0.022 Uiso 1 1 calc R . .
C29 C 0.4394(3) 0.6756(3) 0.5066(2) 0.0220(7) Uani 1 1 d . A .
H29A H 0.4434 0.6540 0.5584 0.033 Uiso 1 1 calc R . .
H29B H 0.3698 0.6412 0.4679 0.033 Uiso 1 1 calc R . .
H29C H 0.4389 0.7565 0.5163 0.033 Uiso 1 1 calc R . .
C30 C 0.5847(3) 0.9375(3) 0.3257(2) 0.0211(7) Uani 1 1 d . . .
H30A H 0.5952 0.9469 0.2718 0.025 Uiso 1 1 calc R A .
H30B H 0.6567 0.9631 0.3660 0.025 Uiso 1 1 calc R . .
C31 C 0.4888(3) 1.0078(3) 0.3522(2) 0.0301(9) Uani 1 1 d . A .
H31A H 0.5081 1.0859 0.3555 0.045 Uiso 1 1 calc R . .
H31B H 0.4794 0.9994 0.4059 0.045 Uiso 1 1 calc R . .
H31C H 0.4178 0.9829 0.3119 0.045 Uiso 1 1 calc R . .
C32 C 0.4048(3) 0.5585(3) 0.1615(2) 0.0221(7) Uani 1 1 d . . .
H32A H 0.3510 0.6003 0.1302 0.027 Uiso 1 1 calc R A .
H32B H 0.3599 0.4988 0.1731 0.027 Uiso 1 1 calc R . .
C33 C 0.4856(3) 0.5055(3) 0.10766(19) 0.0212(7) Uani 1 1 d . A .
H33A H 0.4417 0.4565 0.0572 0.032 Uiso 1 1 calc R . .
H33B H 0.5382 0.4623 0.1373 0.032 Uiso 1 1 calc R . .
H33C H 0.5287 0.5637 0.0939 0.032 Uiso 1 1 calc R . .
C34 C 0.8978(3) 0.4135(3) 0.21764(19) 0.0154(6) Uani 1 1 d . . .
C35 C 0.9688(3) 0.4623(3) 0.29458(19) 0.0152(6) Uani 1 1 d . A .
C36 C 1.0147(2) 0.5716(3) 0.30882(19) 0.0152(6) Uani 1 1 d . . .
C37 C 1.0030(2) 0.6265(3) 0.24447(19) 0.0153(6) Uani 1 1 d . A .
C38 C 0.9337(2) 0.5756(3) 0.16770(18) 0.0140(6) Uani 1 1 d . . .
C39 C 0.8774(2) 0.4710(3) 0.15604(18) 0.0137(6) Uani 1 1 d . A .
C40 C 1.0020(3) 0.3952(3) 0.3577(2) 0.0196(7) Uani 1 1 d . . .
H40A H 0.9409 0.3374 0.3512 0.024 Uiso 1 1 calc R A .
H40B H 1.0119 0.4442 0.4134 0.024 Uiso 1 1 calc R . .
C41 C 1.1132(3) 0.3403(3) 0.3475(2) 0.0252(8) Uani 1 1 d . A .
H41A H 1.1341 0.2978 0.3890 0.038 Uiso 1 1 calc R . .
H41B H 1.1737 0.3977 0.3542 0.038 Uiso 1 1 calc R . .
H41C H 1.1028 0.2905 0.2928 0.038 Uiso 1 1 calc R . .
C42 C 1.0679(3) 0.7368(3) 0.2588(2) 0.0184(7) Uani 1 1 d . . .
H42A H 1.0691 0.7804 0.3152 0.022 Uiso 1 1 calc R A .
H42B H 1.0286 0.7788 0.2203 0.022 Uiso 1 1 calc R . .
C43 C 1.1909(3) 0.7219(3) 0.2470(2) 0.0294(9) Uani 1 1 d . A .
H43A H 1.2307 0.7948 0.2567 0.044 Uiso 1 1 calc R . .
H43B H 1.1898 0.6800 0.1909 0.044 Uiso 1 1 calc R . .
H43C H 1.2302 0.6814 0.2857 0.044 Uiso 1 1 calc R . .
C44 C 0.7914(2) 0.4228(3) 0.07752(18) 0.0161(6) Uani 1 1 d . . .
H44A H 0.7564 0.4844 0.0561 0.019 Uiso 1 1 calc R A .
H44B H 0.7304 0.3792 0.0900 0.019 Uiso 1 1 calc R . .
C45 C 0.8425(3) 0.3484(3) 0.0111(2) 0.0239(8) Uani 1 1 d . A .
H45A H 0.7828 0.3200 -0.0378 0.036 Uiso 1 1 calc R . .
H45B H 0.8757 0.2861 0.0313 0.036 Uiso 1 1 calc R . .
H45C H 0.9018 0.3913 -0.0027 0.036 Uiso 1 1 calc R . .
C46 C 0.1643(5) 0.9454(6) 0.1115(4) 0.0818(19) Uani 1 1 d . . .
H46A H 0.1995 0.9895 0.0804 0.098 Uiso 1 1 calc R . .
H46B H 0.2160 0.8884 0.1251 0.098 Uiso 1 1 calc R . .
C47 C 0.1375(6) 1.0167(6) 0.1856(5) 0.102(3) Uani 1 1 d . . .
H47A H 0.1339 0.9738 0.2270 0.122 Uiso 1 1 calc R . .
H47B H 0.1960 1.0789 0.2096 0.122 Uiso 1 1 calc R . .
C48 C 0.0278(6) 1.0580(5) 0.1598(5) 0.094(2) Uani 1 1 d . . .
H48A H 0.0355 1.1237 0.1374 0.113 Uiso 1 1 calc R . .
H48B H -0.0129 1.0773 0.2055 0.113 Uiso 1 1 calc R . .
C49 C -0.0314(5) 0.9608(5) 0.0948(4) 0.0748(17) Uani 1 1 d . . .
H49A H -0.0807 0.9171 0.1176 0.090 Uiso 1 1 calc R . .
H49B H -0.0792 0.9863 0.0495 0.090 Uiso 1 1 calc R . .

loop_
_atom_site_aniso_label
_atom_site_aniso_U_11
_atom_site_aniso_U_22
_atom_site_aniso_U_33
_atom_site_aniso_U_23
_atom_site_aniso_U_13
_atom_site_aniso_U_12
Co1 0.0135(2) 0.0156(2) 0.0149(2) 0.00309(17) 0.00303(16) 0.00139(17)
Co2 0.0114(2) 0.0139(2) 0.0139(2) 0.00012(18) 0.00212(17) 0.00142(17)
Co3 0.0140(2) 0.0201(2) 0.0113(2) 0.00424(17) 0.00153(16) 0.00403(17)
Br1 0.01540(15) 0.01877(17) 0.01478(16) 0.00522(13) 0.00175(12) 0.00293(12)
Br2 0.01537(15) 0.01921(17) 0.01612(16) 0.00534(13) 0.00398(12) 0.00321(12)
Br3 0.01666(16) 0.02136(18) 0.02401(18) -0.00210(14) -0.00158(13) 0.00268(13)
O1 0.065(3) 0.068(3) 0.108(4) -0.012(2) 0.018(2) 0.005(2)
N1 0.0130(12) 0.0143(13) 0.0134(13) 0.0040(11) 0.004(1) 0.0013(10)
N2 0.0184(13) 0.0130(13) 0.0133(13) 0.0033(11) 0.0039(10) 0.0032(11)
N3 0.0135(13) 0.0162(14) 0.0118(13) 0.0030(11) 0.002(1) 0.0015(10)
N4 0.0136(13) 0.0184(14) 0.0112(13) 0.0012(11) 0.0018(10) -0.0004(11)
N5 0.0123(12) 0.0160(13) 0.0111(13) 0.0042(11) 0.0019(10) 0.002(1)
N6 0.0134(13) 0.0180(14) 0.0124(13) 0.0050(11) 0.0046(10) 0.0024(10)
C1 0.0124(15) 0.0175(17) 0.0249(18) 0.0050(14) 0.0066(13) 0.0014(12)
C2 0.0157(15) 0.0165(16) 0.0149(16) 0.0074(13) 0.0008(12) -0.0010(12)
C3 0.0205(16) 0.0129(16) 0.0216(17) 0.0056(13) 0.0010(13) -0.0027(13)
C4 0.0227(17) 0.0155(16) 0.0127(16) 0.0072(13) 0.0002(13) 0.0031(13)
C5 0.0173(16) 0.0156(16) 0.0192(17) 0.0031(13) 0.0026(13) 0.0040(13)
C6 0.0172(17) 0.0184(18) 0.039(2) 0.0086(16) 0.0067(15) -0.0025(14)
C7 0.0205(17) 0.0140(16) 0.0260(19) 0.0049(14) 0.0011(14) 0.0030(13)
C8 0.0188(16) 0.0194(17) 0.0140(16) 0.0002(13) 0.0037(13) 0.0037(13)
C9 0.0215(17) 0.0153(16) 0.0148(16) 0.0029(13) 0.0037(13) 0.0029(13)
C10 0.0205(17) 0.0187(17) 0.0167(17) -0.0021(14) -0.0020(13) -0.0040(14)
C11 0.0146(15) 0.0173(16) 0.0166(16) 0.0043(13) 0.0002(12) -0.0022(12)
C12 0.0160(16) 0.0216(17) 0.0153(16) 0.0013(14) 0.0008(13) 0.0026(13)
C13 0.0241(19) 0.026(2) 0.035(2) -0.0099(17) 0.0004(16) 0.0049(16)
C14 0.0178(17) 0.0240(19) 0.0237(19) -0.0022(15) -0.0016(14) -0.0004(14)
C15 0.0157(16) 0.0266(18) 0.0174(17) 0.0096(14) 0.0044(13) 0.0082(14)
C16 0.0139(15) 0.0151(16) 0.0149(16) 0.0042(13) -0.0012(12) -0.0024(12)
C17 0.0194(16) 0.0265(18) 0.0112(15) 0.0089(14) 0.0002(12) -0.0002(14)
C18 0.0154(15) 0.0192(17) 0.0141(16) 0.0052(13) 0.0027(12) -0.0029(13)
C19 0.0151(15) 0.0220(17) 0.0165(16) 0.0045(14) 0.0064(13) 0.0017(13)
C20 0.0201(17) 0.038(2) 0.0157(17) 0.0127(16) 0.0013(13) 0.0068(15)
C21 0.0218(18) 0.050(2) 0.0134(17) 0.0138(17) 0.0045(14) 0.0089(17)
C22 0.0084(14) 0.0157(16) 0.0193(16) 0.0030(13) 0.0070(12) 0.0025(12)
C23 0.0122(14) 0.0163(16) 0.0128(15) 0.0058(12) 0.0069(12) 0.0085(12)
C24 0.0113(14) 0.0152(16) 0.0120(15) 0.0006(12) 0.0035(11) 0.0050(12)
C25 0.0108(14) 0.0137(15) 0.0160(16) 0.0043(12) 0.0070(12) 0.0064(12)
C26 0.0092(14) 0.0223(17) 0.0131(15) 0.0075(13) 0.0039(11) 0.0083(12)
C27 0.0067(13) 0.0202(17) 0.0145(15) 0.0018(13) 0.0029(11) 0.0049(12)
C28 0.0191(16) 0.0238(18) 0.0151(16) 0.0094(14) 0.0069(13) 0.0082(14)
C29 0.0253(18) 0.0263(19) 0.0200(18) 0.0097(15) 0.0125(14) 0.0078(15)
C30 0.0250(18) 0.0157(17) 0.0258(19) 0.0063(14) 0.0108(14) 0.0034(14)
C31 0.043(2) 0.0191(18) 0.035(2) 0.0096(16) 0.0216(18) 0.0158(17)
C32 0.0160(16) 0.0281(19) 0.0178(17) -0.0014(14) 0.0012(13) 0.0019(14)
C33 0.0241(18) 0.0246(18) 0.0118(16) -0.0016(14) 0.0034(13) 0.0009(14)
C34 0.0139(15) 0.0156(16) 0.0174(16) 0.0020(13) 0.0069(12) 0.0043(12)
C35 0.0120(14) 0.0210(17) 0.0142(16) 0.0055(13) 0.0049(12) 0.0052(12)
C36 0.0092(14) 0.0223(17) 0.0129(15) 0.0025(13) 0.0015(11) 0.0047(12)
C37 0.0107(14) 0.0176(16) 0.0182(16) 0.0022(13) 0.0061(12) 0.0050(12)
C38 0.0111(14) 0.0200(17) 0.0112(15) 0.0017(13) 0.0056(12) 0.0056(12)
C39 0.0129(14) 0.0170(16) 0.0110(15) 0.0004(12) 0.0051(12) 0.0053(12)
C40 0.0163(16) 0.0245(18) 0.0188(17) 0.0070(14) 0.0030(13) 0.0028(14)
C41 0.0213(18) 0.029(2) 0.029(2) 0.0130(16) 0.0054(15) 0.0127(15)
C42 0.0149(15) 0.0194(17) 0.0208(17) 0.0050(14) 0.0032(13) 0.0008(13)
C43 0.0174(17) 0.037(2) 0.037(2) 0.0120(18) 0.0090(16) -0.0015(16)
C44 0.0117(15) 0.0207(17) 0.0143(16) 0.0006(13) 0.0035(12) 0.0025(12)
C45 0.0196(17) 0.031(2) 0.0173(17) -0.0011(15) 0.0029(13) 0.0068(15)
C46 0.069(4) 0.077(5) 0.097(5) 0.017(4) 0.017(4) 0.015(4)
C47 0.080(5) 0.071(5) 0.122(6) -0.020(4) -0.004(4) -0.015(4)
C48 0.086(5) 0.045(4) 0.156(7) 0.012(4) 0.049(5) 0.008(3)
C49 0.084(4) 0.061(4) 0.091(5) 0.021(3) 0.041(4) 0.015(3)

loop_
_atom_type_symbol
_atom_type_description
_atom_type_scat_dispersion_real
_atom_type_scat_dispersion_imag
_atom_type_scat_source
C C 0.0033 0.0016 'International Tables Vol C Tables 4.2.6.8 and 6.1.1.4'
H H 0.0000 0.0000 'International Tables Vol C Tables 4.2.6.8 and 6.1.1.4'
N N 0.0061 0.0033 'International Tables Vol C Tables 4.2.6.8 and 6.1.1.4'
Co Co 0.3494 0.9721 'International Tables Vol C Tables 4.2.6.8 and 6.1.1.4'
Br Br -0.2901 2.4595 'International Tables Vol C Tables 4.2.6.8 and 6.1.1.4'
O O 0.0106 0.0060 'International Tables Vol C Tables 4.2.6.8 and 6.1.1.4'

loop_
_geom_angle_atom_site_label_1
_geom_angle_atom_site_label_2
_geom_angle_atom_site_label_3
_geom_angle
N2 Co1 N1 100.52(11)
N2 Co1 Br1 118.72(8)
N1 Co1 Br1 112.67(7)
N2 Co1 Br2 116.85(8)
N1 Co1 Br2 117.67(8)
Br1 Co1 Br2 91.520(17)
N4 Co2 N3 103.01(11)
N4 Co2 Br2 119.87(8)
N3 Co2 Br2 117.21(8)
N4 Co2 Br1 109.77(8)
N3 Co2 Br1 115.95(7)
Br2 Co2 Br1 91.296(17)
N3 Co2' N4 92.8(5)
N3 Co2' Br2 118.8(6)
N4 Co2' Br2 109.4(5)
N3 Co2' Br3 119.8(6)
N4 Co2' Br3 117.9(5)
Br2 Co2' Br3 99.1(4)
N6 Co3 N5 99.96(10)
N6 Co3 Br3 114.51(8)
N5 Co3 Br3 119.85(8)
N6 Co3 Br2 108.97(8)
N5 Co3 Br2 109.70(7)
Br3 Co3 Br2 103.690(19)
Co1 Br1 Co2 87.805(17)
Co2' Br2 Co2 33.1(3)
Co2' Br2 Co3 79.8(3)
Co2 Br2 Co3 112.804(19)
Co2' Br2 Co1 122.3(3)
Co2 Br2 Co1 89.379(17)
Co3 Br2 Co1 157.80(2)
Co3 Br3 Co2' 77.1(3)
C49 O1 C46 109.2(5)
C2 N1 C1 118.6(2)
C2 N1 Co1 118.1(2)
C1 N1 Co1 122.46(19)
C4 N2 C5 117.3(3)
C4 N2 Co1 119.2(2)
C5 N2 Co1 123.1(2)
C9 N3 C8 117.2(3)
C9 N3 Co2 116.7(2)
C8 N3 Co2 126.00(19)
C9 N3 Co2' 110.3(4)
C8 N3 Co2' 118.5(4)
Co2 N3 Co2' 40.9(4)
C11 N4 C12 117.9(3)
C11 N4 Co2 117.5(2)
C12 N4 Co2 123.82(19)
C11 N4 Co2' 107.3(4)
C12 N4 Co2' 126.7(4)
Co2 N4 Co2' 37.2(3)
C16 N5 C15 117.6(2)
C16 N5 Co3 116.3(2)
C15 N5 Co3 125.88(19)
C18 N6 C19 117.9(3)
C18 N6 Co3 117.0(2)
C19 N6 Co3 124.12(19)
N1 C1 C22 111.7(2)
N1 C1 H1A 109.3
C22 C1 H1A 109.3
N1 C1 H1B 109.3
C22 C1 H1B 109.3
H1A C1 H1B 107.9
N1 C2 C3 124.7(3)
N1 C2 C6 119.5(3)
C3 C2 C6 115.8(3)
C2 C3 C4 130.4(3)
C2 C3 H3 114.8
C4 C3 H3 114.8
N2 C4 C3 123.4(3)
N2 C4 C7 120.5(3)
C3 C4 C7 116.1(3)
N2 C5 C34 112.1(3)
N2 C5 H5A 109.2
C34 C5 H5A 109.2
N2 C5 H5B 109.2
C34 C5 H5B 109.2
H5A C5 H5B 107.9
C2 C6 H6A 109.5
C2 C6 H6B 109.5
H6A C6 H6B 109.5
C2 C6 H6C 109.5
H6A C6 H6C 109.5
H6B C6 H6C 109.5
C4 C7 H7A 109.5
C4 C7 H7B 109.5
H7A C7 H7B 109.5
C4 C7 H7C 109.5
H7A C7 H7C 109.5
H7B C7 H7C 109.5
N3 C8 C24 111.5(2)
N3 C8 H8A 109.3
C24 C8 H8A 109.3
N3 C8 H8B 109.3
C24 C8 H8B 109.3
H8A C8 H8B 108.0
N3 C9 C10 124.8(3)
N3 C9 C13 119.8(3)
C10 C9 C13 115.3(3)
C9 C10 C11 132.0(3)
C9 C10 H10 114.0
C11 C10 H10 114.0
N4 C11 C10 124.0(3)
N4 C11 C14 120.2(3)
C10 C11 C14 115.9(3)
N4 C12 C36 110.8(2)
N4 C12 H12A 109.5
C36 C12 H12A 109.5
N4 C12 H12B 109.5
C36 C12 H12B 109.5
H12A C12 H12B 108.1
C9 C13 H13A 109.5
C9 C13 H13B 109.5
H13A C13 H13B 109.5
C9 C13 H13C 109.5
H13A C13 H13C 109.5
H13B C13 H13C 109.5
C11 C14 H14A 109.5
C11 C14 H14B 109.5
H14A C14 H14B 109.5
C11 C14 H14C 109.5
H14A C14 H14C 109.5
H14B C14 H14C 109.5
N5 C15 C26 112.9(2)
N5 C15 H15A 109.0
C26 C15 H15A 109.0
N5 C15 H15B 109.0
C26 C15 H15B 109.0
H15A C15 H15B 107.8
N5 C16 C17 124.2(3)
N5 C16 C20 120.3(3)
C17 C16 C20 115.5(3)
C18 C17 C16 130.0(3)
C18 C17 H17 115.0
C16 C17 H17 115.0
N6 C18 C17 124.1(3)
N6 C18 C21 120.1(3)
C17 C18 C21 115.8(3)
N6 C19 C38 113.1(2)
N6 C19 H19A 109.0
C38 C19 H19A 109.0
N6 C19 H19B 109.0
C38 C19 H19B 109.0
H19A C19 H19B 107.8
C16 C20 H20A 109.5
C16 C20 H20B 109.5
H20A C20 H20B 109.5
C16 C20 H20C 109.5
H20A C20 H20C 109.5
H20B C20 H20C 109.5
C18 C21 H21A 109.5
C18 C21 H21B 109.5
H21A C21 H21B 109.5
C18 C21 H21C 109.5
H21A C21 H21C 109.5
H21B C21 H21C 109.5
C23 C22 C27 120.2(3)
C23 C22 C1 120.4(3)
C27 C22 C1 119.4(3)
C22 C23 C24 120.5(3)
C22 C23 C28 120.8(3)
C24 C23 C28 118.4(3)
C23 C24 C25 119.3(3)
C23 C24 C8 120.4(3)
C25 C24 C8 120.2(3)
C26 C25 C24 119.7(3)
C26 C25 C30 120.8(3)
C24 C25 C30 119.3(3)
C27 C26 C25 120.7(3)
C27 C26 C15 120.3(3)
C25 C26 C15 119.0(3)
C26 C27 C22 119.2(3)
C26 C27 C32 120.7(3)
C22 C27 C32 120.1(3)
C29 C28 C23 109.6(2)
C29 C28 H28A 109.7
C23 C28 H28A 109.7
C29 C28 H28B 109.7
C23 C28 H28B 109.7
H28A C28 H28B 108.2
C28 C29 H29A 109.5
C28 C29 H29B 109.5
H29A C29 H29B 109.5
C28 C29 H29C 109.5
H29A C29 H29C 109.5
H29B C29 H29C 109.5
C25 C30 C31 110.4(3)
C25 C30 H30A 109.6
C31 C30 H30A 109.6
C25 C30 H30B 109.6
C31 C30 H30B 109.6
H30A C30 H30B 108.1
C30 C31 H31A 109.5
C30 C31 H31B 109.5
H31A C31 H31B 109.5
C30 C31 H31C 109.5
H31A C31 H31C 109.5
H31B C31 H31C 109.5
C27 C32 C33 115.1(3)
C27 C32 H32A 108.5
C33 C32 H32A 108.5
C27 C32 H32B 108.5
C33 C32 H32B 108.5
H32A C32 H32B 107.5
C32 C33 H33A 109.5
C32 C33 H33B 109.5
H33A C33 H33B 109.5
C32 C33 H33C 109.5
H33A C33 H33C 109.5
H33B C33 H33C 109.5
C39 C34 C35 120.7(3)
C39 C34 C5 119.3(3)
C35 C34 C5 119.8(3)
C36 C35 C34 118.6(3)
C36 C35 C40 120.6(3)
C34 C35 C40 120.6(3)
C35 C36 C37 120.7(3)
C35 C36 C12 120.7(3)
C37 C36 C12 118.6(3)
C38 C37 C36 119.4(3)
C38 C37 C42 121.5(3)
C36 C37 C42 119.1(3)
C39 C38 C37 119.7(3)
C39 C38 C19 119.3(3)
C37 C38 C19 120.9(3)
C34 C39 C38 120.2(3)
C34 C39 C44 120.0(3)
C38 C39 C44 119.8(3)
C35 C40 C41 110.3(3)
C35 C40 H40A 109.6
C41 C40 H40A 109.6
C35 C40 H40B 109.6
C41 C40 H40B 109.6
H40A C40 H40B 108.1
C40 C41 H41A 109.5
C40 C41 H41B 109.5
H41A C41 H41B 109.5
C40 C41 H41C 109.5
H41A C41 H41C 109.5
H41B C41 H41C 109.5
C37 C42 C43 111.4(3)
C37 C42 H42A 109.3
C43 C42 H42A 109.3
C37 C42 H42B 109.3
C43 C42 H42B 109.3
H42A C42 H42B 108.0
C42 C43 H43A 109.5
C42 C43 H43B 109.5
H43A C43 H43B 109.5
C42 C43 H43C 109.5
H43A C43 H43C 109.5
H43B C43 H43C 109.5
C39 C44 C45 113.5(2)
C39 C44 H44A 108.9
C45 C44 H44A 108.9
C39 C44 H44B 108.9
C45 C44 H44B 108.9
H44A C44 H44B 107.7
C44 C45 H45A 109.5
C44 C45 H45B 109.5
H45A C45 H45B 109.5
C44 C45 H45C 109.5
H45A C45 H45C 109.5
H45B C45 H45C 109.5
O1 C46 C47 102.7(5)
O1 C46 H46A 111.2
C47 C46 H46A 111.2
O1 C46 H46B 111.2
C47 C46 H46B 111.2
H46A C46 H46B 109.1
C48 C47 C46 105.9(6)
C48 C47 H47A 110.5
C46 C47 H47A 110.5
C48 C47 H47B 110.6
C46 C47 H47B 110.6
H47A C47 H47B 108.7
C47 C48 C49 101.9(5)
C47 C48 H48A 111.4
C49 C48 H48A 111.4
C47 C48 H48B 111.4
C49 C48 H48B 111.4
H48A C48 H48B 109.3
O1 C49 C48 107.1(5)
O1 C49 H49A 110.3
C48 C49 H49A 110.3
O1 C49 H49B 110.3
C48 C49 H49B 110.3
H49A C49 H49B 108.6

loop_
_geom_bond_atom_site_label_1
_geom_bond_atom_site_label_2
_geom_bond_distance
Co1 N2 1.939(3)
Co1 N1 1.951(2)
Co1 Br1 2.4485(5)
Co1 Br2 2.4514(5)
Co2 N4 1.939(3)
Co2 N3 1.953(3)
Co2 Br2 2.4184(5)
Co2 Br1 2.4903(5)
Co2' N3 1.954(13)
Co2' N4 2.245(13)
Co2' Br2 2.385(13)
Co2' Br3 2.594(13)
Co3 N6 1.946(3)
Co3 N5 1.954(2)
Co3 Br3 2.3736(5)
Co3 Br2 2.4486(5)
O1 C49 1.413(7)
O1 C46 1.448(7)
N1 C2 1.328(4)
N1 C1 1.484(4)
N2 C4 1.333(4)
N2 C5 1.488(4)
N3 C9 1.332(4)
N3 C8 1.494(4)
N4 C11 1.329(4)
N4 C12 1.493(4)
N5 C16 1.329(4)
N5 C15 1.489(4)
N6 C18 1.323(4)
N6 C19 1.496(4)
C1 C22 1.508(4)
C1 H1A 0.9900
C1 H1B 0.9900
C2 C3 1.402(5)
C2 C6 1.515(4)
C3 C4 1.419(4)
C3 H3 0.9500
C4 C7 1.518(4)
C5 C34 1.514(4)
C5 H5A 0.9900
C5 H5B 0.9900
C6 H6A 0.9800
C6 H6B 0.9800
C6 H6C 0.9800
C7 H7A 0.9800
C7 H7B 0.9800
C7 H7C 0.9800
C8 C24 1.517(4)
C8 H8A 0.9900
C8 H8B 0.9900
C9 C10 1.402(4)
C9 C13 1.510(5)
C10 C11 1.407(5)
C10 H10 0.9500
C11 C14 1.519(4)
C12 C36 1.523(4)
C12 H12A 0.9900
C12 H12B 0.9900
C13 H13A 0.9800
C13 H13B 0.9800
C13 H13C 0.9800
C14 H14A 0.9800
C14 H14B 0.9800
C14 H14C 0.9800
C15 C26 1.519(4)
C15 H15A 0.9900
C15 H15B 0.9900
C16 C17 1.413(4)
C16 C20 1.516(4)
C17 C18 1.403(4)
C17 H17 0.9500
C18 C21 1.514(4)
C19 C38 1.522(4)
C19 H19A 0.9900
C19 H19B 0.9900
C20 H20A 0.9800
C20 H20B 0.9800
C20 H20C 0.9800
C21 H21A 0.9800
C21 H21B 0.9800
C21 H21C 0.9800
C22 C23 1.400(4)
C22 C27 1.411(4)
C23 C24 1.401(4)
C23 C28 1.536(4)
C24 C25 1.412(4)
C25 C26 1.406(4)
C25 C30 1.518(4)
C26 C27 1.401(4)
C27 C32 1.525(4)
C28 C29 1.527(4)
C28 H28A 0.9900
C28 H28B 0.9900
C29 H29A 0.9800
C29 H29B 0.9800
C29 H29C 0.9800
C30 C31 1.536(5)
C30 H30A 0.9900
C30 H30B 0.9900
C31 H31A 0.9800
C31 H31B 0.9800
C31 H31C 0.9800
C32 C33 1.525(5)
C32 H32A 0.9900
C32 H32B 0.9900
C33 H33A 0.9800
C33 H33B 0.9800
C33 H33C 0.9800
C34 C39 1.395(4)
C34 C35 1.416(4)
C35 C36 1.405(4)
C35 C40 1.514(4)
C36 C37 1.414(4)
C37 C38 1.411(4)
C37 C42 1.509(4)
C38 C39 1.407(4)
C39 C44 1.515(4)
C40 C41 1.534(4)
C40 H40A 0.9900
C40 H40B 0.9900
C41 H41A 0.9800
C41 H41B 0.9800
C41 H41C 0.9800
C42 C43 1.542(4)
C42 H42A 0.9900
C42 H42B 0.9900
C43 H43A 0.9800
C43 H43B 0.9800
C43 H43C 0.9800
C44 C45 1.530(4)
C44 H44A 0.9900
C44 H44B 0.9900
C45 H45A 0.9800
C45 H45B 0.9800
C45 H45C 0.9800
C46 C47 1.469(8)
C46 H46A 0.9900
C46 H46B 0.9900
C47 C48 1.449(9)
C47 H47A 0.9900
C47 H47B 0.9900
C48 C49 1.496(9)
C48 H48A 0.9900
C48 H48B 0.9900
C49 H49A 0.9900
C49 H49B 0.9900
